data_4325181
loop_
_publ_author_name
'Juan Diwu'
'Shuao Wang'
'Justin J. Good'
'Victoria H. DiStefano'
'Thomas E. Albrecht-Schmitt'

_publ_section_title
;
 Deviation Between the Chemistry of Ce(IV) and Pu(IV) and Routes to
 Ordered and Disordered Heterobimetallic 4f/5f and 5f/5f Phosphonates
;
_journal_name_full 'Inorganic Chemistry'
_journal_page_first 4842
_journal_page_last 4850
_journal_paper_doi 10.1021/ic200006m
_journal_volume 50
_journal_year 2011
_chemical_formula_moiety (UO2)4(H2O)[C6H4(PO3H)2][C6H4(PO3H)(PO3)]2.5(H2O)
_chemical_formula_sum 'C18 H12 O32 P6 U4'
_chemical_formula_weight 1878.22
_chemical_name_common 'Uranium 1,2-Phenyldiphosphonate'
_chemical_name_systematic
; 
 ? 
;
_space_group_IT_number 14
_symmetry_cell_setting monoclinic
_symmetry_space_group_name_Hall '-P 2ybc'
_symmetry_space_group_name_H-M 'P 1 21/c 1'
_atom_sites_solution_hydrogens none
_atom_sites_solution_primary direct
_atom_sites_solution_secondary difmap
_audit_creation_method SHELXL-97
_cell_angle_alpha 90.00
_cell_angle_beta 103.060(3)
_cell_angle_gamma 90.00
_cell_formula_units_Z 4
_cell_length_a 22.316(5)
_cell_length_b 10.875(2)
_cell_length_c 17.032(4)
_cell_measurement_reflns_used 6286
_cell_measurement_temperature 100(2)
_cell_measurement_theta_max 27.60
_cell_measurement_theta_min 0.94
_cell_volume 4026.5(15)
_computing_cell_refinement 'SMART SAINT'
_computing_data_collection SMART
_computing_data_reduction SAINT
_computing_molecular_graphics 'SHELXP-97 (Sheldrick, 1997)'
_computing_publication_material 'SHELCIF-97 (Sheldrick, 2000)'
_computing_structure_refinement 'SHELXL-97 (Sheldrick, 1997)'
_computing_structure_solution 'SHELXS-97 (Sheldrick, 1990)'
_diffrn_ambient_temperature 100(2)
_diffrn_detector_area_resol_mean 0
_diffrn_measured_fraction_theta_full 0.992
_diffrn_measured_fraction_theta_max 0.992
_diffrn_measurement_device_type 'Bruker APEXII'
_diffrn_measurement_method '0.3 wide w/ exposures'
_diffrn_radiation_monochromator 'Quazar optics'
_diffrn_radiation_source 'Imus microdocused'
_diffrn_radiation_type MoK\a
_diffrn_radiation_wavelength 0.71073
_diffrn_reflns_av_R_equivalents 0.1249
_diffrn_reflns_av_sigmaI/netI 0.0978
_diffrn_reflns_limit_h_max 28
_diffrn_reflns_limit_h_min -28
_diffrn_reflns_limit_k_max 14
_diffrn_reflns_limit_k_min -14
_diffrn_reflns_limit_l_max 22
_diffrn_reflns_limit_l_min -22
_diffrn_reflns_number 46210
_diffrn_reflns_theta_full 27.60
_diffrn_reflns_theta_max 27.60
_diffrn_reflns_theta_min 0.94
_exptl_absorpt_coefficient_mu 16.382
_exptl_absorpt_correction_T_max 0.863
_exptl_absorpt_correction_T_min 0.682
_exptl_absorpt_correction_type numerical
_exptl_absorpt_process_details SHELXPREP
_exptl_crystal_colour yellow
_exptl_crystal_density_diffrn 3.098
_exptl_crystal_density_meas ?
_exptl_crystal_description needle
_exptl_crystal_F_000 3336
_exptl_crystal_size_max 0.025
_exptl_crystal_size_mid 0.020
_exptl_crystal_size_min 0.009
_refine_diff_density_max 1.750
_refine_diff_density_min -1.818
_refine_diff_density_rms 0.372
_refine_ls_extinction_coef 0.000060(8)
_refine_ls_extinction_expression Fc^*^=kFc[1+0.001xFc^2^\l^3^/sin(2\q)]^-1/4^
_refine_ls_extinction_method SHELXL
_refine_ls_goodness_of_fit_ref 0.972
_refine_ls_hydrogen_treatment constr
_refine_ls_matrix_type full
_refine_ls_number_parameters 560
_refine_ls_number_reflns 9271
_refine_ls_number_restraints 60
_refine_ls_restrained_S_all 0.971
_refine_ls_R_factor_all 0.0883
_refine_ls_R_factor_gt 0.0448
_refine_ls_shift/su_max 0.001
_refine_ls_shift/su_mean 0.000
_refine_ls_structure_factor_coef Fsqd
_refine_ls_weighting_details 'calc w=1/[\s^2^(Fo^2^)+(0.0212P)^2^+32.7000P] where P=(Fo^2^+2Fc^2^)/3'
_refine_ls_weighting_scheme calc
_refine_ls_wR_factor_gt 0.0767
_refine_ls_wR_factor_ref 0.0902
_reflns_number_gt 6286
_reflns_number_total 9271
_reflns_threshold_expression >2sigma(I)
_cod_data_source_file ic200006m_si_002_2.cif
_cod_data_source_block UO2PhP2-1
_cod_depositor_comments
;
The following automatic conversions were performed:

'_exptl_crystal_density_meas' value 'n/a' was changed to '?' - the
value is perceived as not measured.

Automatic conversion script
Id: cif_fix_values 3008 2015-01-20 13:52:24Z robertas 
;
_cod_original_cell_volume 4026.7(15)
_cod_database_code 4325181

loop_
_symmetry_equiv_pos_as_xyz
'x, y, z'
'-x, y+1/2, -z+1/2'
'-x, -y, -z'
'x, -y-1/2, z-1/2'

loop_
_atom_site_label
_atom_site_type_symbol
_atom_site_fract_x
_atom_site_fract_y
_atom_site_fract_z
_atom_site_U_iso_or_equiv
_atom_site_adp_type
_atom_site_occupancy
_atom_site_symmetry_multiplicity
_atom_site_calc_flag
_atom_site_refinement_flags
U1 U 0.445158(19) 0.60106(4) 0.72853(3) 0.00913(10) Uani 1 1 d .
U2 U 0.284021(19) 0.40186(4) 0.69300(3) 0.01005(10) Uani 1 1 d .
U3 U 0.291062(19) 1.01522(4) 0.70973(3) 0.01003(10) Uani 1 1 d .
U4 U 0.114095(19) 0.56456(4) 0.61487(3) 0.01035(10) Uani 1 1 d .
P4 P 0.27763(13) 0.6869(3) 0.65746(19) 0.0105(6) Uani 1 1 d .
P5 P 0.45686(13) 0.8809(3) 0.62267(18) 0.0102(6) Uani 1 1 d .
P2 P 0.02478(14) 0.3028(3) 0.51601(19) 0.0134(7) Uani 1 1 d .
P3 P 0.16030(14) 0.8738(3) 0.5774(2) 0.0142(7) Uani 1 1 d .
P1 P 0.16461(14) 0.2422(3) 0.63897(19) 0.0105(6) Uani 1 1 d .
O16 O 0.5371(3) 0.7137(7) 0.7572(4) 0.0082(16) Uani 1 1 d .
O23 O 0.3181(3) 1.0120(7) 0.6190(5) 0.0130(18) Uani 1 1 d .
O21 O 0.2809(4) 0.4200(7) 0.7940(5) 0.0147(18) Uani 1 1 d .
O17 O 0.3955(3) 0.4039(7) 0.7381(5) 0.0118(17) Uani 1 1 d .
O24 O 0.2691(4) 1.0200(7) 0.8024(5) 0.0141(18) Uani 1 1 d .
O2 O 0.1717(3) 0.3814(7) 0.6548(5) 0.0120(18) Uani 1 1 d .
O10 O 0.3352(3) 0.6017(7) 0.6763(5) 0.0116(17) Uani 1 1 d U
O1 O 0.2315(3) 1.2013(7) 0.6740(5) 0.0126(18) Uani 1 1 d .
O18 O 0.3472(3) 1.2089(7) 0.7386(5) 0.0132(18) Uani 1 1 d .
O11 O 0.2263(3) 0.5964(7) 0.6686(5) 0.0112(17) Uani 1 1 d U
O22 O 0.2868(3) 0.3845(7) 0.5902(5) 0.0104(17) Uani 1 1 d .
O7 O 0.1341(3) 0.7736(6) 0.6218(4) 0.0095(17) Uani 1 1 d U
O8 O 0.1071(4) 0.9389(7) 0.5171(5) 0.020(2) Uani 1 1 d .
O25 O 0.1306(3) 0.5556(7) 0.5183(5) 0.0151(18) Uani 1 1 d .
O27 O 0.3931(3) 0.9611(7) 0.7870(5) 0.0125(18) Uani 1 1 d U
O19 O 0.4263(4) 0.6661(7) 0.8141(5) 0.0153(18) Uani 1 1 d .
O13 O 0.4131(3) 0.9464(7) 0.5493(5) 0.0150(18) Uani 1 1 d .
O3 O 0.1172(3) 0.1846(7) 0.6773(5) 0.0161(19) Uani 1 1 d .
O9 O 0.1942(3) 0.9698(7) 0.6334(5) 0.0133(18) Uani 1 1 d U
O4 O 0.0472(3) 0.3952(7) 0.5812(5) 0.0132(17) Uani 1 1 d .
O14 O 0.4829(4) 0.9703(7) 0.6883(5) 0.019(2) Uani 1 1 d .
O15 O 0.4220(3) 0.7795(7) 0.6533(5) 0.0132(18) Uani 1 1 d .
O20 O 0.4649(3) 0.5367(7) 0.6420(5) 0.0126(18) Uani 1 1 d .
O12 O 0.2838(3) 0.8008(7) 0.7105(5) 0.0114(17) Uani 1 1 d .
O5 O -0.0199(3) 0.3474(7) 0.4416(5) 0.0141(18) Uani 1 1 d U
O26 O 0.0977(4) 0.5733(7) 0.7117(5) 0.019(2) Uani 1 1 d .
O6 O -0.0096(4) 0.1965(7) 0.5526(5) 0.0180(19) Uani 1 1 d .
C13 C 0.5156(5) 0.8199(10) 0.5773(7) 0.011(2) Uani 1 1 d .
C14 C 0.5730(5) 0.7774(11) 0.6223(7) 0.013(3) Uani 1 1 d .
C16 C 0.6041(6) 0.7233(11) 0.5000(8) 0.020(3) Uani 1 1 d .
H16A H 0.6342 0.6913 0.4740 0.024 Uiso 1 1 calc R
C15 C 0.6171(5) 0.7295(11) 0.5846(7) 0.017(3) Uani 1 1 d U
H15A H 0.6555 0.7013 0.6156 0.020 Uiso 1 1 calc R
C11 C 0.2999(6) 0.6945(11) 0.5047(7) 0.018(3) Uani 1 1 d .
H11A H 0.3337 0.6425 0.5270 0.021 Uiso 1 1 calc R
C7 C 0.2114(5) 0.8073(10) 0.5187(7) 0.014(3) Uani 1 1 d U
C12 C 0.2620(5) 0.7341(11) 0.5529(7) 0.017(3) Uani 1 1 d .
C2 C 0.1942(6) 0.1743(10) 0.4989(7) 0.016(3) Uani 1 1 d .
H2A H 0.2337 0.1595 0.5324 0.019 Uiso 1 1 calc R
C5 C 0.0785(6) 0.2095(11) 0.4014(8) 0.021(3) Uani 1 1 d .
H5A H 0.0389 0.2230 0.3676 0.025 Uiso 1 1 calc R
C1 C 0.1469(5) 0.2176(10) 0.5313(7) 0.012(2) Uani 1 1 d U
C6 C 0.0879(5) 0.2351(11) 0.4819(8) 0.016(3) Uani 1 1 d U
C18 C 0.5045(6) 0.8123(11) 0.4930(7) 0.019(3) Uani 1 1 d .
H18A H 0.4664 0.8412 0.4616 0.023 Uiso 1 1 calc R
C17 C 0.5481(6) 0.7631(13) 0.4540(8) 0.028(3) Uani 1 1 d .
H17A H 0.5394 0.7572 0.3969 0.034 Uiso 1 1 calc R
O3W O 0.4261(5) 0.9371(10) 0.9486(7) 0.050(3) Uani 1 1 d .
O2W O -0.0037(5) 0.1822(12) 0.7087(7) 0.063(4) Uani 1 1 d .
O1W O 0.1936(6) 0.4581(12) 0.4116(8) 0.073(4) Uani 1 1 d .
C8 C 0.1996(6) 0.8371(11) 0.4382(7) 0.016(3) Uani 1 1 d .
H8A H 0.1640 0.8835 0.4146 0.020 Uiso 1 1 calc R
C3 C 0.1829(6) 0.1521(12) 0.4150(8) 0.021(3) Uani 1 1 d .
H3A H 0.2159 0.1283 0.3915 0.025 Uiso 1 1 calc R
C9 C 0.2400(7) 0.7988(11) 0.3914(8) 0.025(3) Uani 1 1 d .
H9A H 0.2328 0.8215 0.3362 0.030 Uiso 1 1 calc R
C10 C 0.2904(6) 0.7278(12) 0.4257(8) 0.022(3) Uani 1 1 d .
H10A H 0.3184 0.7023 0.3943 0.026 Uiso 1 1 calc R
C4 C 0.1252(6) 0.1644(12) 0.3676(8) 0.029(3) Uani 1 1 d .
H4A H 0.1171 0.1425 0.3122 0.034 Uiso 1 1 calc R
O5W O 0.1055(13) 0.058(2) 0.7864(13) 0.051(7) Uani 0.50 1 d P
O4W O -0.0707(11) 0.357(2) 0.7639(16) 0.064(8) Uani 0.50 1 d P
O4WA O -0.0253(12) 0.440(3) 0.7075(19) 0.095(11) Uani 0.50 1 d P
O5WA O 0.1312(16) 0.001(3) 0.777(3) 0.118(17) Uani 0.50 1 d P
P6 P 0.59009(13) 0.7725(3) 0.73055(18) 0.0091(6) Uani 1 1 d .

loop_
_atom_site_aniso_label
_atom_site_aniso_U_11
_atom_site_aniso_U_22
_atom_site_aniso_U_33
_atom_site_aniso_U_23
_atom_site_aniso_U_13
_atom_site_aniso_U_12
U1 0.0073(2) 0.0061(2) 0.0134(2) 0.00050(18) 0.00083(17) 0.00001(17)
U2 0.0080(2) 0.0060(2) 0.0152(2) 0.00001(18) 0.00078(17) 0.00006(17)
U3 0.0089(2) 0.0055(2) 0.0149(2) -0.00029(17) 0.00096(17) -0.00035(16)
U4 0.0084(2) 0.0057(2) 0.0156(2) -0.00034(17) -0.00011(17) 0.00034(16)
P4 0.0066(14) 0.0057(15) 0.0171(17) 0.0001(12) -0.0016(12) -0.0007(11)
P5 0.0088(15) 0.0082(15) 0.0129(16) 0.0000(12) 0.0010(12) 0.0009(12)
P2 0.0112(15) 0.0082(15) 0.0177(17) -0.0007(13) -0.0035(13) 0.0000(12)
P3 0.0099(15) 0.0064(16) 0.0229(18) -0.0012(13) -0.0034(13) -0.0018(12)
P1 0.0104(15) 0.0050(15) 0.0156(17) 0.0010(12) 0.0017(13) -0.0008(11)
O16 0.009(4) 0.009(4) 0.006(4) -0.003(3) -0.001(3) -0.004(3)
O23 0.010(4) 0.008(4) 0.020(5) -0.001(4) 0.002(4) 0.004(3)
O21 0.017(4) 0.018(5) 0.010(4) 0.002(4) 0.003(3) 0.002(4)
O17 0.011(4) 0.006(4) 0.019(4) 0.004(3) 0.004(3) 0.005(3)
O24 0.017(4) 0.008(4) 0.017(5) 0.000(3) 0.004(4) -0.003(3)
O2 0.011(4) 0.004(4) 0.020(5) -0.002(3) 0.000(3) 0.002(3)
O10 0.005(3) 0.009(3) 0.020(4) 0.001(3) 0.001(3) 0.003(3)
O1 0.011(4) 0.007(4) 0.019(5) 0.005(3) 0.001(3) 0.001(3)
O18 0.014(4) 0.006(4) 0.019(5) 0.004(3) 0.002(4) -0.001(3)
O11 0.010(3) 0.006(3) 0.017(3) -0.003(3) 0.003(3) -0.002(3)
O22 0.014(4) 0.003(4) 0.015(4) 0.002(3) 0.007(3) 0.002(3)
O7 0.011(3) 0.002(3) 0.013(3) -0.003(3) -0.002(3) 0.002(3)
O8 0.013(4) 0.009(4) 0.030(5) 0.000(4) -0.010(4) 0.001(3)
O25 0.012(4) 0.014(4) 0.019(5) 0.005(4) 0.002(4) 0.002(3)
O27 0.014(3) 0.009(3) 0.013(3) 0.007(3) 0.000(3) 0.001(3)
O19 0.016(4) 0.014(4) 0.015(5) -0.002(4) 0.002(4) 0.000(3)
O13 0.013(4) 0.013(4) 0.017(5) 0.002(4) -0.001(4) 0.003(3)
O3 0.010(4) 0.013(5) 0.026(5) 0.003(4) 0.007(4) 0.002(3)
O9 0.015(3) 0.006(3) 0.019(4) 0.002(3) 0.004(3) 0.000(3)
O4 0.012(4) 0.007(4) 0.020(5) -0.004(4) 0.003(3) -0.002(3)
O14 0.021(5) 0.006(4) 0.026(5) -0.006(4) -0.005(4) -0.001(3)
O15 0.011(4) 0.008(4) 0.022(5) 0.001(4) 0.006(4) 0.000(3)
O20 0.012(4) 0.012(4) 0.015(4) 0.006(3) 0.007(4) -0.004(3)
O12 0.010(4) 0.001(4) 0.020(5) 0.001(3) -0.002(3) 0.000(3)
O5 0.010(3) 0.010(3) 0.018(4) -0.001(3) -0.007(3) 0.005(3)
O26 0.017(5) 0.014(5) 0.023(5) 0.006(4) -0.002(4) 0.002(4)
O6 0.015(4) 0.012(4) 0.029(5) -0.004(4) 0.008(4) -0.004(4)
C13 0.009(6) 0.003(5) 0.018(7) 0.000(5) -0.007(5) -0.001(4)
C14 0.014(6) 0.017(6) 0.009(6) -0.007(5) 0.004(5) 0.003(5)
C16 0.027(7) 0.017(7) 0.024(8) 0.001(6) 0.019(6) 0.007(6)
C15 0.014(4) 0.020(4) 0.014(4) 0.000(4) -0.001(4) -0.001(4)
C11 0.020(7) 0.015(7) 0.012(7) -0.003(5) -0.010(5) 0.000(5)
C7 0.014(4) 0.009(4) 0.018(4) -0.004(4) 0.004(4) -0.006(3)
C12 0.016(6) 0.013(7) 0.020(7) -0.007(5) -0.003(5) -0.007(5)
C2 0.021(7) 0.007(6) 0.019(7) 0.006(5) 0.001(5) 0.002(5)
C5 0.015(6) 0.018(7) 0.023(8) 0.006(6) -0.008(6) 0.002(5)
C1 0.010(4) 0.011(4) 0.015(4) 0.003(4) 0.004(3) -0.003(3)
C6 0.011(4) 0.012(4) 0.024(5) -0.001(4) 0.004(4) 0.000(3)
C18 0.019(7) 0.024(7) 0.010(6) 0.002(5) -0.004(5) 0.011(5)
C17 0.034(8) 0.042(9) 0.012(7) 0.003(6) 0.011(6) 0.011(7)
O3W 0.054(8) 0.048(7) 0.049(7) 0.006(6) 0.013(6) 0.004(6)
O2W 0.062(9) 0.074(9) 0.048(8) 0.010(7) 0.001(7) -0.009(7)
O1W 0.101(11) 0.056(9) 0.081(10) -0.029(7) 0.063(9) -0.029(8)
C8 0.022(7) 0.010(6) 0.012(6) -0.006(5) -0.008(5) 0.002(5)
C3 0.018(7) 0.026(8) 0.021(7) -0.006(6) 0.008(6) 0.008(6)
C9 0.055(10) 0.015(7) 0.008(7) 0.000(5) 0.012(6) 0.005(6)
C10 0.031(8) 0.021(7) 0.017(7) 0.002(6) 0.011(6) -0.009(6)
C4 0.039(9) 0.026(8) 0.019(8) 0.003(6) 0.003(7) 0.021(7)
O5W 0.10(2) 0.037(15) 0.028(13) -0.012(11) 0.036(14) 0.001(14)
O4W 0.069(18) 0.032(14) 0.10(2) 0.030(14) 0.031(16) 0.012(12)
O4WA 0.065(19) 0.10(2) 0.13(3) -0.03(2) 0.051(19) -0.054(17)
O5WA 0.13(3) 0.06(2) 0.21(4) 0.08(2) 0.13(3) 0.07(2)
P6 0.0078(14) 0.0035(14) 0.0146(17) -0.0016(12) -0.0006(12) -0.0005(11)

loop_
_atom_type_symbol
_atom_type_description
_atom_type_scat_dispersion_real
_atom_type_scat_dispersion_imag
_atom_type_scat_source
C C 0.0033 0.0016 'International Tables Vol C Tables 4.2.6.8 and 6.1.1.4'
O O 0.0106 0.0060 'International Tables Vol C Tables 4.2.6.8 and 6.1.1.4'
P P 0.1023 0.0942 'International Tables Vol C Tables 4.2.6.8 and 6.1.1.4'
U U -9.6767 9.6646 'International Tables Vol C Tables 4.2.6.8 and 6.1.1.4'
H H 0.0000 0.0000 'International Tables Vol C Tables 4.2.6.8 and 6.1.1.4'

loop_
_geom_angle_atom_site_label_1
_geom_angle_atom_site_label_2
_geom_angle_atom_site_label_3
_geom_angle
_geom_angle_site_symmetry_1
_geom_angle_site_symmetry_3
O19 U1 O20 179.3(4) . .
O19 U1 O15 93.2(3) . .
O20 U1 O15 86.4(3) . .
O19 U1 O16 88.8(3) . .
O20 U1 O16 90.6(3) . .
O15 U1 O16 75.7(3) . .
O19 U1 O14 90.2(3) . 2_646
O20 U1 O14 89.9(3) . 2_646
O15 U1 O14 150.7(3) . 2_646
O16 U1 O14 75.2(3) . 2_646
O19 U1 O10 83.7(3) . .
O20 U1 O10 96.7(3) . .
O15 U1 O10 73.3(3) . .
O16 U1 O10 147.6(3) . .
O14 U1 O10 136.0(3) 2_646 .
O19 U1 O17 95.8(3) . .
O20 U1 O17 84.9(3) . .
O15 U1 O17 136.5(3) . .
O16 U1 O17 146.7(2) . .
O14 U1 O17 71.8(3) 2_646 .
O10 U1 O17 65.6(2) . .
O21 U2 O22 179.5(4) . .
O21 U2 O17 87.4(3) . .
O22 U2 O17 93.0(3) . .
O21 U2 O2 90.3(3) . .
O22 U2 O2 89.4(3) . .
O17 U2 O2 174.5(2) . .
O21 U2 O1 96.1(3) . 1_545
O22 U2 O1 84.1(3) . 1_545
O17 U2 O1 118.2(2) . 1_545
O2 U2 O1 57.1(2) . 1_545
O21 U2 O11 86.2(3) . .
O22 U2 O11 93.3(3) . .
O17 U2 O11 120.2(2) . .
O2 U2 O11 64.5(2) . .
O1 U2 O11 121.6(2) 1_545 .
O21 U2 O10 97.7(3) . .
O22 U2 O10 82.0(3) . .
O17 U2 O10 64.4(2) . .
O2 U2 O10 120.9(2) . .
O1 U2 O10 166.1(3) 1_545 .
O11 U2 O10 57.9(2) . .
O21 U2 O18 86.3(3) . 1_545
O22 U2 O18 94.2(3) . 1_545
O17 U2 O18 57.0(2) . 1_545
O2 U2 O18 117.9(2) . 1_545
O1 U2 O18 61.6(2) 1_545 1_545
O11 U2 O18 172.1(3) . 1_545
O10 U2 O18 121.0(2) . 1_545
O21 U2 P1 97.5(3) . .
O22 U2 P1 82.5(2) . .
O17 U2 P1 146.88(18) . .
O2 U2 P1 28.75(18) . .
O1 U2 P1 28.88(18) 1_545 .
O11 U2 P1 92.82(18) . .
O10 U2 P1 145.74(17) . .
O18 U2 P1 90.46(18) 1_545 .
O21 U2 P6 82.8(3) . 2_646
O22 U2 P6 97.7(2) . 2_646
O17 U2 P6 28.37(18) . 2_646
O2 U2 P6 146.28(18) . 2_646
O1 U2 P6 90.69(18) 1_545 2_646
O11 U2 P6 146.84(18) . 2_646
O10 U2 P6 92.73(17) . 2_646
O18 U2 P6 29.08(18) 1_545 2_646
P1 U2 P6 119.54(8) . 2_646
O21 U2 P4 93.9(3) . .
O22 U2 P4 85.7(2) . .
O17 U2 P4 92.88(18) . .
O2 U2 P4 92.25(18) . .
O1 U2 P4 147.72(18) 1_545 .
O11 U2 P4 28.88(18) . .
O10 U2 P4 29.13(17) . .
O18 U2 P4 149.89(18) 1_545 .
P1 U2 P4 119.25(8) . .
P6 U2 P4 121.04(8) 2_646 .
O24 U3 O23 176.5(4) . .
O24 U3 O9 95.5(3) . .
O23 U3 O9 88.0(3) . .
O24 U3 O12 89.5(3) . .
O23 U3 O12 91.3(3) . .
O9 U3 O12 74.5(3) . .
O24 U3 O1 87.2(3) . .
O23 U3 O1 94.1(3) . .
O9 U3 O1 69.3(3) . .
O12 U3 O1 143.2(3) . .
O24 U3 O27 86.5(3) . .
O23 U3 O27 90.4(3) . .
O9 U3 O27 153.6(3) . .
O12 U3 O27 79.2(2) . .
O1 U3 O27 137.0(3) . .
O24 U3 O18 91.6(3) . .
O23 U3 O18 86.2(3) . .
O9 U3 O18 132.0(3) . .
O12 U3 O18 153.1(3) . .
O1 U3 O18 63.7(2) . .
O27 U3 O18 74.0(2) . .
O25 U4 O26 179.9(4) . .
O25 U4 O5 89.8(3) . 3_566
O26 U4 O5 90.3(3) . 3_566
O25 U4 O7 91.3(3) . .
O26 U4 O7 88.7(3) . .
O5 U4 O7 76.2(3) 3_566 .
O25 U4 O4 89.1(3) . .
O26 U4 O4 90.9(3) . .
O5 U4 O4 75.9(3) 3_566 .
O7 U4 O4 152.1(3) . .
O25 U4 O2 90.4(3) . .
O26 U4 O2 89.5(3) . .
O5 U4 O2 147.7(3) 3_566 .
O7 U4 O2 136.1(3) . .
O4 U4 O2 71.8(3) . .
O25 U4 O11 86.9(3) . .
O26 U4 O11 93.0(3) . .
O5 U4 O11 147.1(3) 3_566 .
O7 U4 O11 71.2(2) . .
O4 U4 O11 136.7(3) . .
O2 U4 O11 65.1(2) . .
O12 P4 O11 114.5(4) . .
O12 P4 O10 113.7(4) . .
O11 P4 O10 101.2(4) . .
O12 P4 C12 109.0(5) . .
O11 P4 C12 108.5(5) . .
O10 P4 C12 109.8(5) . .
O12 P4 U2 133.8(3) . .
O11 P4 U2 50.0(3) . .
O10 P4 U2 51.4(3) . .
C12 P4 U2 117.3(4) . .
O14 P5 O15 111.1(5) . .
O14 P5 O13 111.5(5) . .
O15 P5 O13 109.2(4) . .
O14 P5 C13 111.4(5) . .
O15 P5 C13 111.3(5) . .
O13 P5 C13 102.1(5) . .
O4 P2 O5 117.1(5) . .
O4 P2 O6 107.9(5) . .
O5 P2 O6 106.1(5) . .
O4 P2 C6 111.1(5) . .
O5 P2 C6 106.1(5) . .
O6 P2 C6 108.1(5) . .
O9 P3 O7 112.2(4) . .
O9 P3 O8 107.7(4) . .
O7 P3 O8 109.5(5) . .
O9 P3 C7 109.7(5) . .
O7 P3 C7 110.3(5) . .
O8 P3 C7 107.3(5) . .
O3 P1 O2 112.9(5) . .
O3 P1 O1 115.3(4) . 1_545
O2 P1 O1 99.4(4) . 1_545
O3 P1 C1 111.4(5) . .
O2 P1 C1 108.2(5) . .
O1 P1 C1 108.7(5) 1_545 .
O3 P1 U2 137.6(4) . .
O2 P1 U2 50.0(3) . .
O1 P1 U2 50.4(3) 1_545 .
C1 P1 U2 110.9(4) . .
P6 O16 U1 150.6(4) . .
P6 O17 U2 102.7(4) 2_646 .
P6 O17 U1 141.3(4) 2_646 .
U2 O17 U1 115.8(3) . .
P1 O2 U4 138.1(4) . .
P1 O2 U2 101.2(4) . .
U4 O2 U2 116.9(3) . .
P4 O10 U1 143.2(4) . .
P4 O10 U2 99.4(4) . .
U1 O10 U2 114.1(3) . .
P1 O1 U3 140.0(4) 1_565 .
P1 O1 U2 100.7(4) 1_565 1_565
U3 O1 U2 119.3(3) . 1_565
P6 O18 U3 147.1(4) 2_656 .
P6 O18 U2 97.5(4) 2_656 1_565
U3 O18 U2 115.2(3) . 1_565
P4 O11 U2 101.2(4) . .
P4 O11 U4 138.7(4) . .
U2 O11 U4 112.8(3) . .
P3 O7 U4 140.5(5) . .
P3 O9 U3 141.4(5) . .
P2 O4 U4 142.3(5) . .
P5 O14 U1 159.3(5) . 2_656
P5 O15 U1 137.3(4) . .
P4 O12 U3 143.7(5) . .
P2 O5 U4 148.3(5) . 3_566
C18 C13 C14 117.7(11) . .
C18 C13 P5 119.0(8) . .
C14 C13 P5 123.3(9) . .
C15 C14 C13 121.4(11) . .
C15 C14 P6 117.0(9) . .
C13 C14 P6 121.5(9) . .
C17 C16 C15 121.0(11) . .
C14 C15 C16 119.2(11) . .
C10 C11 C12 121.9(12) . .
C8 C7 C12 120.4(11) . .
C8 C7 P3 116.7(9) . .
C12 C7 P3 122.9(9) . .
C11 C12 C7 118.5(11) . .
C11 C12 P4 119.5(9) . .
C7 C12 P4 122.0(10) . .
C1 C2 C3 119.0(11) . .
C6 C5 C4 121.7(12) . .
C2 C1 C6 120.2(11) . .
C2 C1 P1 116.4(9) . .
C6 C1 P1 123.3(9) . .
C5 C6 C1 119.0(11) . .
C5 C6 P2 116.9(9) . .
C1 C6 P2 123.8(9) . .
C13 C18 C17 121.7(11) . .
C16 C17 C18 119.0(12) . .
C7 C8 C9 119.7(11) . .
C4 C3 C2 120.7(12) . .
C10 C9 C8 119.7(11) . .
C11 C10 C9 119.8(12) . .
C3 C4 C5 119.1(12) . .
O16 P6 O17 114.1(4) . 2_656
O16 P6 O18 115.0(4) . 2_646
O17 P6 O18 101.3(4) 2_656 2_646
O16 P6 C14 108.9(5) . .
O17 P6 C14 108.0(5) 2_656 .
O18 P6 C14 109.2(5) 2_646 .
O16 P6 U2 139.0(3) . 2_656
O17 P6 U2 48.9(3) 2_656 2_656
O18 P6 U2 53.4(3) 2_646 2_656
C14 P6 U2 111.9(4) . 2_656

loop_
_geom_bond_atom_site_label_1
_geom_bond_atom_site_label_2
_geom_bond_distance
_geom_bond_site_symmetry_2
U1 O19 1.755(8) .
U1 O20 1.775(8) .
U1 O15 2.318(8) .
U1 O16 2.344(7) .
U1 O14 2.363(8) 2_646
U1 O10 2.414(7) .
U1 O17 2.436(8) .
U2 O21 1.748(8) .
U2 O22 1.776(7) .
U2 O17 2.433(7) .
U2 O2 2.453(7) .
U2 O1 2.462(7) 1_545
U2 O11 2.463(7) .
U2 O10 2.501(8) .
U2 O18 2.549(7) 1_545
U2 P1 3.139(3) .
U2 P6 3.148(3) 2_646
U2 P4 3.155(3) .
U3 O24 1.756(8) .
U3 O23 1.782(8) .
U3 O9 2.309(8) .
U3 O12 2.338(7) .
U3 O1 2.422(7) .
U3 O27 2.431(7) .
U3 O18 2.443(8) .
U4 O25 1.767(8) .
U4 O26 1.771(9) .
U4 O5 2.313(7) 3_566
U4 O7 2.314(7) .
U4 O4 2.359(8) .
U4 O2 2.385(7) .
U4 O11 2.489(7) .
P4 O12 1.521(8) .
P4 O11 1.553(8) .
P4 O10 1.557(8) .
P4 C12 1.809(13) .
P5 O14 1.496(8) .
P5 O15 1.509(8) .
P5 O13 1.572(8) .
P5 C13 1.792(12) .
P2 O4 1.497(8) .
P2 O5 1.505(8) .
P2 O6 1.591(8) .
P2 C6 1.799(12) .
P3 O9 1.499(8) .
P3 O7 1.518(8) .
P3 O8 1.554(8) .
P3 C7 1.828(12) .
P1 O3 1.499(8) .
P1 O2 1.539(8) .
P1 O1 1.543(8) 1_545
P1 C1 1.806(12) .
O16 P6 1.503(8) .
O17 P6 1.534(8) 2_646
O1 P1 1.543(8) 1_565
O1 U2 2.462(7) 1_565
O18 P6 1.543(8) 2_656
O18 U2 2.549(7) 1_565
O14 U1 2.363(8) 2_656
O5 U4 2.313(7) 3_566
C13 C18 1.403(16) .
C13 C14 1.413(15) .
C14 C15 1.393(16) .
C14 P6 1.797(12) .
C16 C17 1.387(17) .
C16 C15 1.405(17) .
C11 C10 1.362(16) .
C11 C12 1.375(17) .
C7 C8 1.374(16) .
C7 C12 1.397(16) .
C2 C1 1.381(16) .
C2 C3 1.414(16) .
C5 C6 1.368(17) .
C5 C4 1.390(18) .
C1 C6 1.406(15) .
C18 C17 1.404(17) .
C8 C9 1.396(17) .
C3 C4 1.362(17) .
C9 C10 1.381(17) .
O5W O5WA 0.89(3) .
O4W O4WA 1.79(3) .
P6 O17 1.534(8) 2_656
P6 O18 1.543(8) 2_646
P6 U2 3.148(3) 2_656
